data_9014658
loop_
_publ_author_name
'El Mokhtar, O.'
'Rzaigui, M.'
'Said, H.'
'Averbuch-Pouchot M'
'Durif, A.'

_publ_section_title
;
 Synthesis and crystal structure of cesium-lithium cyclohexaphosphate dihydrate
 _cod_database_code 1007231
;
_journal_name_full 'Materials Research Bulletin'
_journal_page_first 1049
_journal_page_last 1054
_journal_paper_doi 10.1016/0025-5408(95)00072-0
_journal_volume 30
_journal_year 1995
_chemical_formula_sum 'Cs1.532 Li1.5 O9.99 P3'
_space_group_IT_number 2
_symmetry_space_group_name_Hall '-P 1'
_symmetry_space_group_name_H-M 'P -1'
_cell_angle_alpha 113.39
_cell_angle_beta 93.83
_cell_angle_gamma 83.00
_cell_length_a 7.938
_cell_length_b 7.674
_cell_length_c 9.556
_cell_formula_units_Z 2
_cell_volume 530.189
_database_code_amcsd 0015913
_exptl_crystal_density_diffrn 2.924
_cod_duplicate_entry 1007231
_cod_original_formula_sum 'Cs1.532 P3 O9.99 Li1.5'
_cod_database_code 9014658
_amcsd_formula_title 'Cs3.064 H3.96 Li3 O19.98 P6'

loop_
_space_group_symop_operation_xyz
x,y,z
-x,-y,-z

loop_
_atom_site_label
_atom_site_fract_x
_atom_site_fract_y
_atom_site_fract_z
_atom_site_occupancy
Cs1 0.30090 0.74807 0.46418 0.77500
Cs2 0.69540 0.25879 0.54430 0.23900
Cs3 0.48689 0.12796 0.96861 0.27500
Cs4 0.51880 0.93810 0.00670 0.20300
Cs5 0.45480 0.79900 0.07770 0.04000
P1 0.79226 0.69214 0.31825 1.00000
P2 0.20694 0.21075 0.35258 1.00000
P3 0.90375 0.28965 0.19014 1.00000
O1 0.68100 0.56700 0.88600 0.19400
O2 0.29630 0.48910 0.09610 0.38600
O3 0.39980 0.58500 0.07320 0.41000
O4 0.07240 0.29570 0.77680 1.00000
O5 0.87130 0.75900 0.48700 1.00000
O6 0.62260 0.79350 0.32020 1.00000
O7 0.77190 0.47100 0.27590 1.00000
O8 0.63370 0.70220 0.62690 1.00000
O9 0.19710 0.00770 0.25070 1.00000
O10 0.93600 0.65690 0.69720 1.00000
O11 0.94580 0.29080 0.04220 1.00000
O12 0.83580 0.11900 0.19180 1.00000
Li1 -0.00630 0.88980 0.15830 1.00000
Li2 0.06400 0.49600 0.02560 0.50000

loop_
_cod_related_entry_id
_cod_related_entry_database
_cod_related_entry_code
1 AMCSD 0015913
